data_4307752
loop_
_publ_author_name
'Manas Sutradhar'
'Gurunath Mukherjee'
'Michael G. B. Drew'
'Saktiprosad Ghosh'

_publ_section_title
;
Simple General Method of Generating Non-oxo, Non-amavadine Model
Octacoordinated Vanadium(IV) Complexes of Some Tetradentate ONNO Chelating
Ligands from Various Oxovanadium(IV/V) Compounds and Structural
Characterization of One of Them
;
_journal_name_full 'Inorganic Chemistry'
_journal_page_first 5069
_journal_page_last 5075
_journal_paper_doi 10.1021/ic062242r
_journal_volume 46
_journal_year 2007
_chemical_formula_sum 'C56 H44 N12 O4 V'
_chemical_formula_weight 999.97
_chemical_name_systematic
; 
 ? 
;
_space_group_IT_number 118
_symmetry_cell_setting tetragonal
_symmetry_space_group_name_Hall 'P -4 -2n'
_symmetry_space_group_name_H-M 'P -4 n 2'
_atom_sites_solution_hydrogens geom
_atom_sites_solution_primary direct
_atom_sites_solution_secondary difmap
_audit_creation_method SHELXL-97
_cell_angle_alpha 90.00
_cell_angle_beta 90.00
_cell_angle_gamma 90.00
_cell_formula_units_Z 2
_cell_length_a 11.437(12)
_cell_length_b 11.438(12)
_cell_length_c 18.720(19)
_cell_measurement_temperature 293(2)
_cell_volume 2449(4)
_computing_cell_refinement XDS
_computing_data_collection 'XDS (Kabsch, 1988)'
_computing_data_reduction XDS
_computing_molecular_graphics PLATON(Spek,2004)
_computing_structure_refinement 'SHELXL-97 (Sheldrick, 1997)'
_computing_structure_solution 'SHELXS-97 (Sheldrick, 1997)'
_diffrn_ambient_temperature 293(2)
_diffrn_measured_fraction_theta_full 0.998
_diffrn_measured_fraction_theta_max 0.998
_diffrn_measurement_device 'Marresearch Image Plate'
_diffrn_measurement_method '95 frames at 2^o intervals, counting time 2 min.'
_diffrn_radiation_monochromator graphite
_diffrn_radiation_source 'fine-focus sealed tube'
_diffrn_radiation_type MoK\a
_diffrn_radiation_wavelength 0.71073
_diffrn_reflns_av_R_equivalents 0.0439
_diffrn_reflns_av_sigmaI/netI 0.0237
_diffrn_reflns_limit_h_max 13
_diffrn_reflns_limit_h_min -13
_diffrn_reflns_limit_k_max 13
_diffrn_reflns_limit_k_min -13
_diffrn_reflns_limit_l_max 22
_diffrn_reflns_limit_l_min -22
_diffrn_reflns_number 14796
_diffrn_reflns_theta_full 25.75
_diffrn_reflns_theta_max 25.75
_diffrn_reflns_theta_min 2.74
_exptl_absorpt_coefficient_mu 0.264
_exptl_absorpt_correction_type none
_exptl_crystal_colour black
_exptl_crystal_density_diffrn 1.356
_exptl_crystal_density_method 'not measured'
_exptl_crystal_description needle
_exptl_crystal_F_000 1038
_exptl_crystal_size_max 0.30
_exptl_crystal_size_mid 0.05
_exptl_crystal_size_min 0.05
_refine_diff_density_max 0.179
_refine_diff_density_min -0.169
_refine_diff_density_rms 0.037
_refine_ls_abs_structure_details 'Flack H D (1983), Acta Cryst. A39, 876-881'
_refine_ls_abs_structure_Flack 0.03(3)
_refine_ls_extinction_coef 0.0089(13)
_refine_ls_extinction_expression Fc^*^=kFc[1+0.001xFc^2^\l^3^/sin(2\q)]^-1/4^
_refine_ls_extinction_method SHELXL
_refine_ls_goodness_of_fit_ref 1.062
_refine_ls_hydrogen_treatment mixed
_refine_ls_matrix_type full
_refine_ls_number_parameters 167
_refine_ls_number_reflns 2343
_refine_ls_number_restraints 0
_refine_ls_restrained_S_all 1.062
_refine_ls_R_factor_all 0.0404
_refine_ls_R_factor_gt 0.0383
_refine_ls_shift/su_max 0.000
_refine_ls_shift/su_mean 0.000
_refine_ls_structure_factor_coef Fsqd
_refine_ls_weighting_details
;
_refine_ls_weighting_details 
  w=1/[\s^2^(Fo^2^)+(0.0477P)^2^+1.1992P] where P=(Fo^2^+2Fc^2^)/3 
;
_refine_ls_weighting_scheme calc
_refine_ls_wR_factor_gt 0.0930
_refine_ls_wR_factor_ref 0.0942
_reflns_number_gt 2241
_reflns_number_total 2343
_reflns_threshold_expression >2sigma(I)
_cod_data_source_file ic062242r-file002.cif
_cod_data_source_block x
_cod_database_code 4307752

loop_
_symmetry_equiv_pos_as_xyz
'x, y, z'
'-x, -y, z'
'-y, x, -z'
'y, -x, -z'
'-x+1/2, y+1/2, z+1/2'
'x+1/2, -y+1/2, z+1/2'
'y+1/2, x+1/2, -z+1/2'
'-y+1/2, -x+1/2, -z+1/2'

loop_
_atom_site_label
_atom_site_type_symbol
_atom_site_fract_x
_atom_site_fract_y
_atom_site_fract_z
_atom_site_U_iso_or_equiv
_atom_site_adp_type
_atom_site_occupancy
_atom_site_symmetry_multiplicity
_atom_site_calc_flag
_atom_site_refinement_flags
_atom_site_disorder_assembly
_atom_site_disorder_group
V1 V 0.5000 0.0000 0.2500 0.02170(18) Uani 1 4 d S . .
O11 O 0.55142(14) 0.12365(14) 0.17816(9) 0.0312(4) Uani 1 1 d . . .
C12 C 0.64977(18) 0.11143(19) 0.14518(12) 0.0262(5) Uani 1 1 d . . .
N13 N 0.28342(16) -0.01817(16) 0.15386(11) 0.0299(4) Uani 1 1 d . . .
N14 N 0.33662(15) 0.05314(16) 0.20307(10) 0.0253(4) Uani 1 1 d . . .
C15 C 0.28538(19) 0.14871(19) 0.22298(13) 0.0280(5) Uani 1 1 d . . .
C16 C 0.1699(2) 0.1939(2) 0.19812(14) 0.0318(5) Uani 1 1 d . . .
C17 C 0.0687(2) 0.1550(3) 0.22865(19) 0.0605(9) Uani 1 1 d . . .
H17 H 0.0696 0.0900 0.2585 0.073 Uiso 1 1 calc R . .
C18 C -0.0371(3) 0.2136(4) 0.2147(2) 0.0725(11) Uani 1 1 d . . .
H18 H -0.1060 0.1880 0.2360 0.087 Uiso 1 1 calc R . .
C19 C -0.0389(3) 0.3067(3) 0.1706(2) 0.0634(10) Uani 1 1 d . . .
H19 H -0.1085 0.3470 0.1630 0.076 Uiso 1 1 calc R . .
C20 C 0.0594(3) 0.3419(3) 0.1373(2) 0.0712(11) Uani 1 1 d . . .
H20 H 0.0565 0.4035 0.1049 0.085 Uiso 1 1 calc R . .
C21 C 0.1652(3) 0.2865(3) 0.15100(18) 0.0548(8) Uani 1 1 d . . .
H21 H 0.2330 0.3120 0.1284 0.066 Uiso 1 1 calc R . .
C31 C 0.6906(2) 0.2079(2) 0.09801(12) 0.0293(5) Uani 1 1 d . . .
C32 C 0.6291(2) 0.3142(2) 0.10104(16) 0.0391(6) Uani 1 1 d . . .
H32 H 0.5640 0.3199 0.1305 0.047 Uiso 1 1 calc R . .
C33 C 0.6629(3) 0.4103(2) 0.06149(18) 0.0539(8) Uani 1 1 d . . .
H33 H 0.6220 0.4803 0.0650 0.065 Uiso 1 1 calc R . .
C34 C 0.7591(3) 0.4007(3) 0.01631(18) 0.0580(9) Uani 1 1 d . . .
H34 H 0.7821 0.4648 -0.0108 0.070 Uiso 1 1 calc R . .
C35 C 0.8206(3) 0.2971(3) 0.01130(16) 0.0511(8) Uani 1 1 d . . .
H35 H 0.8832 0.2918 -0.0203 0.061 Uiso 1 1 calc R . .
C36 C 0.7904(2) 0.1992(2) 0.05311(13) 0.0380(6) Uani 1 1 d . . .
N37 N 0.8606(2) 0.1009(2) 0.04814(13) 0.0470(6) Uani 1 1 d . . .
H37A H 0.9203 0.1010 0.0202 0.056 Uiso 1 1 calc R . .
H37B H 0.8444 0.0397 0.0730 0.056 Uiso 1 1 calc R . .

loop_
_atom_site_aniso_label
_atom_site_aniso_U_11
_atom_site_aniso_U_22
_atom_site_aniso_U_33
_atom_site_aniso_U_23
_atom_site_aniso_U_13
_atom_site_aniso_U_12
V1 0.0168(2) 0.0168(2) 0.0315(3) 0.000 0.000 0.0045(3)
O11 0.0261(8) 0.0257(8) 0.0419(9) 0.0080(7) 0.0027(7) 0.0073(7)
C12 0.0225(10) 0.0263(11) 0.0296(11) 0.0001(9) -0.0023(9) -0.0015(9)
N13 0.0269(10) 0.0234(10) 0.0395(11) -0.0060(8) -0.0065(8) 0.0026(8)
N14 0.0222(9) 0.0199(9) 0.0336(10) -0.0017(8) -0.0027(8) 0.0045(7)
C15 0.0221(11) 0.0219(10) 0.0401(12) -0.0022(9) -0.0042(9) 0.0057(8)
C16 0.0246(12) 0.0263(11) 0.0444(13) -0.0113(10) -0.0116(10) 0.0099(9)
C17 0.0314(15) 0.072(2) 0.079(2) 0.0199(18) -0.0090(14) 0.0004(14)
C18 0.0284(15) 0.105(3) 0.084(3) -0.003(2) -0.0044(16) 0.0030(17)
C19 0.0427(18) 0.070(2) 0.078(2) -0.020(2) -0.0242(17) 0.0272(17)
C20 0.064(2) 0.058(2) 0.091(3) 0.0143(19) -0.026(2) 0.0234(18)
C21 0.0404(16) 0.0536(18) 0.0705(19) 0.0132(16) -0.0105(15) 0.0103(14)
C31 0.0269(12) 0.0276(12) 0.0335(11) 0.0073(10) -0.0058(10) -0.0014(9)
C32 0.0359(13) 0.0306(13) 0.0508(15) 0.0091(12) -0.0083(12) 0.0009(11)
C33 0.0487(17) 0.0344(15) 0.079(2) 0.0231(15) -0.0179(16) -0.0028(13)
C34 0.0571(19) 0.0472(18) 0.070(2) 0.0328(16) -0.0133(17) -0.0160(15)
C35 0.0477(18) 0.0546(19) 0.0509(15) 0.0202(14) 0.0020(14) -0.0121(14)
C36 0.0408(15) 0.0382(14) 0.0350(13) 0.0048(11) -0.0010(11) -0.0068(12)
N37 0.0494(14) 0.0405(13) 0.0512(14) 0.0043(11) 0.0203(11) 0.0002(11)

loop_
_atom_type_symbol
_atom_type_description
_atom_type_scat_dispersion_real
_atom_type_scat_dispersion_imag
_atom_type_scat_source
C C 0.0033 0.0016 'International Tables Vol C Tables 4.2.6.8 and 6.1.1.4'
H H 0.0000 0.0000 'International Tables Vol C Tables 4.2.6.8 and 6.1.1.4'
N N 0.0061 0.0033 'International Tables Vol C Tables 4.2.6.8 and 6.1.1.4'
O O 0.0106 0.0060 'International Tables Vol C Tables 4.2.6.8 and 6.1.1.4'
V V 0.3005 0.5294 'International Tables Vol C Tables 4.2.6.8 and 6.1.1.4'

loop_
_geom_angle_atom_site_label_1
_geom_angle_atom_site_label_2
_geom_angle_atom_site_label_3
_geom_angle
_geom_angle_site_symmetry_1
_geom_angle_site_symmetry_3
_geom_angle_publ_flag
O11 V1 O11 97.43(13) 7_545 8 ?
O11 V1 O11 92.00(12) 7_545 . ?
O11 V1 O11 146.69(9) 8 . ?
O11 V1 O11 146.69(9) 7_545 2_655 ?
O11 V1 O11 92.00(12) 8 2_655 ?
O11 V1 O11 97.43(13) . 2_655 ?
O11 V1 N14 75.43(9) 7_545 2_655 ?
O11 V1 N14 142.20(6) 8 2_655 ?
O11 V1 N14 71.10(7) . 2_655 ?
O11 V1 N14 77.60(8) 2_655 2_655 ?
O11 V1 N14 142.20(6) 7_545 . ?
O11 V1 N14 75.43(9) 8 . ?
O11 V1 N14 77.60(8) . . ?
O11 V1 N14 71.10(7) 2_655 . ?
N14 V1 N14 131.82(12) 2_655 . ?
O11 V1 N14 71.10(7) 7_545 8 ?
O11 V1 N14 77.61(8) 8 8 ?
O11 V1 N14 75.42(9) . 8 ?
O11 V1 N14 142.20(6) 2_655 8 ?
N14 V1 N14 131.06(10) 2_655 8 ?
N14 V1 N14 71.11(11) . 8 ?
O11 V1 N14 77.61(8) 7_545 7_545 ?
O11 V1 N14 71.10(7) 8 7_545 ?
O11 V1 N14 142.20(6) . 7_545 ?
O11 V1 N14 75.42(9) 2_655 7_545 ?
N14 V1 N14 71.11(11) 2_655 7_545 ?
N14 V1 N14 131.06(10) . 7_545 ?
N14 V1 N14 131.83(12) 8 7_545 ?
C12 O11 V1 119.47(14) . . ?
O11 C12 N13 122.2(2) . 2_655 ?
O11 C12 C31 118.46(19) . . ?
N13 C12 C31 119.3(2) 2_655 . ?
C12 N13 N14 107.80(18) 2_655 . ?
C15 N14 N13 119.61(18) . . ?
C15 N14 V1 120.91(16) . . ?
N13 N14 V1 119.40(13) . . ?
N14 C15 C15 113.51(13) . 8 ?
N14 C15 C16 127.1(2) . . ?
C15 C15 C16 119.39(12) 8 . ?
C17 C16 C21 119.0(2) . . ?
C17 C16 C15 120.4(2) . . ?
C21 C16 C15 120.0(2) . . ?
C16 C17 C18 119.7(3) . . ?
C19 C18 C17 120.2(3) . . ?
C20 C19 C18 120.4(3) . . ?
C19 C20 C21 120.4(3) . . ?
C16 C21 C20 120.2(3) . . ?
C32 C31 C36 119.1(2) . . ?
C32 C31 C12 117.4(2) . . ?
C36 C31 C12 123.4(2) . . ?
C33 C32 C31 121.8(3) . . ?
C32 C33 C34 119.0(3) . . ?
C35 C34 C33 120.8(3) . . ?
C34 C35 C36 121.2(3) . . ?
N37 C36 C35 117.7(3) . . ?
N37 C36 C31 124.2(2) . . ?
C35 C36 C31 118.0(3) . . ?

loop_
_geom_bond_atom_site_label_1
_geom_bond_atom_site_label_2
_geom_bond_distance
_geom_bond_site_symmetry_2
_geom_bond_publ_flag
V1 O11 2.038(2) 7_545 ?
V1 O11 2.038(2) 8 ?
V1 O11 2.038(2) . ?
V1 O11 2.038(2) 2_655 ?
V1 N14 2.152(3) 2_655 ?
V1 N14 2.152(3) . ?
V1 N14 2.152(3) 8 ?
V1 N14 2.153(3) 7_545 ?
O11 C12 1.291(3) . ?
C12 N13 1.322(3) 2_655 ?
C12 C31 1.488(3) . ?
N13 C12 1.322(3) 2_655 ?
N13 N14 1.373(3) . ?
N14 C15 1.295(3) . ?
C15 C15 1.470(5) 8 ?
C15 C16 1.493(3) . ?
C16 C17 1.366(4) . ?
C16 C21 1.380(4) . ?
C17 C18 1.408(5) . ?
C18 C19 1.348(5) . ?
C19 C20 1.347(6) . ?
C20 C21 1.389(4) . ?
C31 C32 1.405(4) . ?
C31 C36 1.421(4) . ?
C32 C33 1.380(4) . ?
C33 C34 1.392(5) . ?
C34 C35 1.382(5) . ?
C35 C36 1.409(4) . ?
C36 N37 1.385(4) . ?
